data_7705013
loop_
_publ_author_name
'Mews, N. M.'
'Reimann, M.'
'H\"orner, G'
'Kaupp, M.'
'Schubert, H.'
'Berkefeld, A.'

_publ_section_title
;
 A four-parameter system for rationalising the electronic properties of
 transition metal-radical ligand complexes.
;
_journal_issue 28
_journal_name_full 'Dalton transactions (Cambridge, England : 2003)'
_journal_page_first 9735
_journal_page_last 9742
_journal_paper_doi 10.1039/d0dt02237c
_journal_volume 49
_journal_year 2020
_chemical_formula_sum 'C32 H40.5 F3 N0.5 O2 P0.5 Pt0.5 S2'
_chemical_formula_weight 698.30
_space_group_crystal_system orthorhombic
_space_group_IT_number 62
_space_group_name_Hall '-P 2ac 2n'
_space_group_name_H-M_alt 'P n m a'
_atom_sites_solution_hydrogens geom
_audit_creation_method SHELXL-2018/1
_audit_update_record
;
2019-10-22 deposited with the CCDC.	2020-07-02 downloaded from the CCDC.
;
_cell_angle_alpha 90
_cell_angle_beta 90
_cell_angle_gamma 90
_cell_formula_units_Z 8
_cell_length_a 27.4740(10)
_cell_length_b 29.3018(10)
_cell_length_c 10.8540(4)
_cell_measurement_reflns_used 9890
_cell_measurement_temperature 100(2)
_cell_measurement_theta_max 28.58
_cell_measurement_theta_min 2.45
_cell_volume 8737.9(5)
_computing_cell_refinement 'Bruker SAINT'
_computing_data_collection 'Bruker APEX2'
_computing_data_reduction 'Bruker SAINT'
_computing_structure_refinement 'SHELXL-2018/1 (Sheldrick, 2018)'
_computing_structure_solution 'SHELXS-97 (Sheldrick 2008)'
_diffrn_ambient_temperature 100(2)
_diffrn_measured_fraction_theta_full 1.000
_diffrn_measured_fraction_theta_max 0.997
_diffrn_measurement_device_type 'Bruker APEX-II CCD'
_diffrn_measurement_method '\f and \w scans'
_diffrn_radiation_type MoK\a
_diffrn_radiation_wavelength 0.71073
_diffrn_reflns_av_R_equivalents 0.0520
_diffrn_reflns_av_unetI/netI 0.0651
_diffrn_reflns_Laue_measured_fraction_full 1.000
_diffrn_reflns_Laue_measured_fraction_max 0.997
_diffrn_reflns_limit_h_max 36
_diffrn_reflns_limit_h_min -31
_diffrn_reflns_limit_k_max 30
_diffrn_reflns_limit_k_min -39
_diffrn_reflns_limit_l_max 14
_diffrn_reflns_limit_l_min -9
_diffrn_reflns_number 35059
_diffrn_reflns_point_group_measured_fraction_full 1.000
_diffrn_reflns_point_group_measured_fraction_max 0.997
_diffrn_reflns_theta_full 25.242
_diffrn_reflns_theta_max 28.705
_diffrn_reflns_theta_min 1.637
_exptl_absorpt_coefficient_mu 1.766
_exptl_absorpt_correction_T_max 0.7457
_exptl_absorpt_correction_T_min 0.6059
_exptl_absorpt_correction_type multi-scan
_exptl_absorpt_process_details 'SADABS V2008/1 (Bruker AXS)'
_exptl_crystal_colour red
_exptl_crystal_density_diffrn 1.062
_exptl_crystal_description prism
_exptl_crystal_F_000 2860
_refine_diff_density_max 3.045
_refine_diff_density_min -1.477
_refine_diff_density_rms 0.132
_refine_ls_extinction_method none
_refine_ls_goodness_of_fit_ref 1.039
_refine_ls_hydrogen_treatment constr
_refine_ls_matrix_type full
_refine_ls_number_parameters 419
_refine_ls_number_reflns 11477
_refine_ls_number_restraints 22
_refine_ls_restrained_S_all 1.039
_refine_ls_R_factor_all 0.0736
_refine_ls_R_factor_gt 0.0512
_refine_ls_shift/su_max 0.001
_refine_ls_shift/su_mean 0.000
_refine_ls_structure_factor_coef Fsqd
_refine_ls_weighting_details 'w=1/[\s^2^(Fo^2^)+(0.0873P)^2^] where P=(Fo^2^+2Fc^2^)/3'
_refine_ls_weighting_scheme calc
_refine_ls_wR_factor_gt 0.1382
_refine_ls_wR_factor_ref 0.1498
_reflns_Friedel_coverage 0.000
_reflns_number_gt 8087
_reflns_number_total 11477
_reflns_threshold_expression 'I > 2\s(I)'
_cod_data_source_file d0dt02237c3.cif
_cod_data_source_block shelx_CCDC6
_cod_original_formula_sum 'C32 H40.50 F3 N0.50 O2 P0.50 Pt0.50 S2'
_cod_database_code 7705013
_shelx_shelxl_version_number 2018/1
_shelx_space_group_comment
;
The symmetry employed for this shelxl refinement is uniquely defined
by the following loop, which should always be used as a source of
symmetry information in preference to the above space-group names.
They are only intended as comments.
;

loop_
_space_group_symop_operation_xyz
'x, y, z'
'x+1/2, -y+1/2, -z+1/2'
'-x, y+1/2, -z'
'-x+1/2, -y, z+1/2'
'-x, -y, -z'
'-x-1/2, y-1/2, z-1/2'
'x, -y-1/2, z'
'x-1/2, y, -z-1/2'

loop_
_atom_site_label
_atom_site_type_symbol
_atom_site_fract_x
_atom_site_fract_y
_atom_site_fract_z
_atom_site_U_iso_or_equiv
_atom_site_adp_type
_atom_site_occupancy
_atom_site_site_symmetry_order
_atom_site_calc_flag
_atom_site_refinement_flags_posn
_atom_site_refinement_flags_adp
_atom_site_refinement_flags_occupancy
_atom_site_disorder_assembly
_atom_site_disorder_group
Pt1 Pt 0.61683(2) 0.250000 0.29032(2) 0.02550(8) Uani 1 2 d S T P . .
S2 S 0.88284(6) 0.250000 0.77418(17) 0.0662(8) Uani 1 2 d S T P . .
S1 S 0.61086(4) 0.32814(4) 0.28589(12) 0.0370(3) Uani 1 1 d . . . . .
P1 P 0.53311(5) 0.250000 0.26224(15) 0.0286(3) Uani 1 2 d S T P . .
C100 C 0.51150(19) 0.3075(2) 0.4671(5) 0.0498(13) Uani 1 1 d . . . . .
H10A H 0.491648 0.284904 0.512524 0.060 Uiso 1 1 calc R U . . .
H10B H 0.546135 0.302478 0.488271 0.060 Uiso 1 1 calc R U . . .
C56 C 0.6109(2) 0.4425(3) 0.4673(9) 0.094(3) Uani 1 1 d . . . . .
H00A H 0.622256 0.411211 0.480763 0.141 Uiso 1 1 calc R U . . .
H00B H 0.590581 0.452063 0.536874 0.141 Uiso 1 1 calc R U . . .
H00C H 0.638984 0.462976 0.460319 0.141 Uiso 1 1 calc R U . . .
C58 C 0.4565(2) 0.4856(3) 0.2471(12) 0.115(4) Uani 1 1 d . . . . .
H01A H 0.434611 0.467161 0.298064 0.172 Uiso 1 1 calc R U . . .
H01B H 0.444068 0.486830 0.162615 0.172 Uiso 1 1 calc R U . . .
H01C H 0.458438 0.516585 0.280781 0.172 Uiso 1 1 calc R U . . .
C1 C 0.69823(13) 0.27399(15) 0.3447(4) 0.0280(8) Uani 1 1 d . . . . .
H1 H 0.684387 0.290273 0.411741 0.034 Uiso 1 1 calc R U . . .
C2 C 0.71903(14) 0.29802(15) 0.2439(4) 0.0278(8) Uani 1 1 d . . . . .
C3 C 0.74295(14) 0.27380(14) 0.1546(4) 0.0277(8) Uani 1 1 d . . . . .
H3 H 0.759860 0.289708 0.091494 0.033 Uiso 1 1 calc R U . . .
C4 C 0.70947(15) 0.34700(16) 0.2357(4) 0.0310(9) Uani 1 1 d . . . . .
C50 C 0.5927(2) 0.4125(2) 0.0111(7) 0.0676(19) Uani 1 1 d . . . . .
H50A H 0.622559 0.429335 -0.008056 0.101 Uiso 1 1 calc R U . . .
H50B H 0.568710 0.417560 -0.054418 0.101 Uiso 1 1 calc R U . . .
H50C H 0.599998 0.379845 0.016999 0.101 Uiso 1 1 calc R U . . .
C5 C 0.66172(16) 0.36232(17) 0.2535(5) 0.0360(10) Uani 1 1 d . . . . .
C6 C 0.65111(17) 0.40835(18) 0.2339(6) 0.0461(13) Uani 1 1 d . . . . .
C51 C 0.60011(19) 0.42709(17) 0.2384(7) 0.0564(17) Uani 1 1 d . . . . .
C52 C 0.57247(17) 0.42893(17) 0.1310(8) 0.0577(17) Uani 1 1 d . . . . .
C53 C 0.52572(19) 0.44765(17) 0.1377(9) 0.071(2) Uani 1 1 d . . . . .
H9 H 0.506399 0.448990 0.065241 0.085 Uiso 1 1 calc R U . . .
C57 C 0.5815(2) 0.44453(19) 0.3504(8) 0.067(2) Uani 1 1 d . . . . .
C12 C 0.68881(17) 0.43833(17) 0.2040(5) 0.0407(11) Uani 1 1 d . . . . .
H12 H 0.681531 0.469773 0.193314 0.049 Uiso 1 1 calc R U . . .
C13 C 0.73694(16) 0.42366(16) 0.1893(4) 0.0349(10) Uani 1 1 d . . . . .
C14 C 0.74611(15) 0.37731(16) 0.2033(4) 0.0319(9) Uani 1 1 d . . . . .
H14 H 0.778163 0.366125 0.190378 0.038 Uiso 1 1 calc R U . . .
C16 C 0.7808(4) 0.4959(4) 0.2543(16) 0.071(4) Uani 0.653(13) 1 d . . P A 1
H16A H 0.748801 0.510166 0.264426 0.106 Uiso 0.653(13) 1 calc R U P A 1
H16B H 0.791445 0.483056 0.333211 0.106 Uiso 0.653(13) 1 calc R U P A 1
H16C H 0.804358 0.518955 0.227010 0.106 Uiso 0.653(13) 1 calc R U P A 1
C17 C 0.8267(3) 0.4367(3) 0.1441(11) 0.055(3) Uani 0.653(13) 1 d . . P A 1
H17A H 0.825190 0.412211 0.082625 0.083 Uiso 0.653(13) 1 calc R U P A 1
H17B H 0.850071 0.459908 0.117161 0.083 Uiso 0.653(13) 1 calc R U P A 1
H17C H 0.837157 0.424009 0.223362 0.083 Uiso 0.653(13) 1 calc R U P A 1
C30 C 0.7631(4) 0.4812(4) 0.0341(12) 0.081(4) Uani 0.653(13) 1 d . . P A 1
H30A H 0.730881 0.495149 0.042513 0.121 Uiso 0.653(13) 1 calc R U P A 1
H30B H 0.787080 0.504764 0.013719 0.121 Uiso 0.653(13) 1 calc R U P A 1
H30C H 0.762315 0.458273 -0.031632 0.121 Uiso 0.653(13) 1 calc R U P A 1
C160 C 0.8161(7) 0.4549(7) 0.2723(16) 0.061(6) Uani 0.347(13) 1 d D U P A 2
H16D H 0.828663 0.423654 0.278956 0.091 Uiso 0.347(13) 1 calc R U P A 2
H16E H 0.843217 0.475931 0.257393 0.091 Uiso 0.347(13) 1 calc R U P A 2
H16F H 0.799665 0.463253 0.349124 0.091 Uiso 0.347(13) 1 calc R U P A 2
C170 C 0.8090(9) 0.4363(7) 0.062(3) 0.095(9) Uani 0.347(13) 1 d D U P A 2
H17D H 0.811656 0.403482 0.078698 0.143 Uiso 0.347(13) 1 calc R U P A 2
H17E H 0.794683 0.441120 -0.019122 0.143 Uiso 0.347(13) 1 calc R U P A 2
H17F H 0.841520 0.450103 0.065115 0.143 Uiso 0.347(13) 1 calc R U P A 2
C300 C 0.7655(10) 0.5026(7) 0.166(3) 0.095(9) Uani 0.347(13) 1 d D U P A 2
H30D H 0.744338 0.507269 0.237857 0.143 Uiso 0.347(13) 1 calc R U P A 2
H30E H 0.795082 0.520908 0.175522 0.143 Uiso 0.347(13) 1 calc R U P A 2
H30F H 0.748245 0.511926 0.091285 0.143 Uiso 0.347(13) 1 calc R U P A 2
C18 C 0.5185(2) 0.250000 0.0967(6) 0.0324(13) Uani 1 2 d S T P . .
H18 H 0.482279 0.250001 0.088724 0.039 Uiso 1 2 calc R U P . .
C19 C 0.53762(18) 0.20751(19) 0.0306(4) 0.0443(12) Uani 1 1 d . . . . .
H19A H 0.525016 0.179798 0.071865 0.053 Uiso 1 1 calc R U . . .
H19B H 0.573609 0.206846 0.035042 0.053 Uiso 1 1 calc R U . . .
C20 C 0.5215(2) 0.2077(2) -0.1049(5) 0.0595(16) Uani 1 1 d . . . . .
H20A H 0.535212 0.180794 -0.147565 0.071 Uiso 1 1 calc R U . . .
H20B H 0.485537 0.205734 -0.109311 0.071 Uiso 1 1 calc R U . . .
C21 C 0.5381(4) 0.250000 -0.1672(8) 0.072(3) Uani 1 2 d S T P . .
H21A H 0.574125 0.249999 -0.170517 0.086 Uiso 1 2 calc R U P . .
H21B H 0.525896 0.250000 -0.253030 0.086 Uiso 1 2 calc R U P . .
C22 C 0.50404(15) 0.30162(17) 0.3285(5) 0.0356(10) Uani 1 1 d . . . . .
H22 H 0.521431 0.327967 0.289852 0.043 Uiso 1 1 calc R U . . .
C23 C 0.45026(17) 0.30841(18) 0.2951(6) 0.0454(12) Uani 1 1 d . . . . .
H23A H 0.429883 0.285644 0.338481 0.054 Uiso 1 1 calc R U . . .
H23B H 0.445498 0.304574 0.205298 0.054 Uiso 1 1 calc R U . . .
C24 C 0.43572(19) 0.3572(2) 0.3347(7) 0.0611(17) Uani 1 1 d . . . . .
H24A H 0.454489 0.379535 0.285444 0.073 Uiso 1 1 calc R U . . .
H24B H 0.400757 0.361970 0.316744 0.073 Uiso 1 1 calc R U . . .
C25 C 0.4447(2) 0.3661(2) 0.4695(7) 0.0705(19) Uani 1 1 d . . . . .
H25A H 0.437600 0.398456 0.488248 0.085 Uiso 1 1 calc R U . . .
H25B H 0.422444 0.346932 0.519360 0.085 Uiso 1 1 calc R U . . .
C26 C 0.4964(2) 0.3555(2) 0.5038(6) 0.0636(17) Uani 1 1 d . . . . .
H26A H 0.500406 0.359094 0.593928 0.076 Uiso 1 1 calc R U . . .
H26B H 0.518262 0.377747 0.462948 0.076 Uiso 1 1 calc R U . . .
F5 F 0.8710(2) 0.250000 1.0092(4) 0.0775(17) Uani 1 2 d S T P . .
C31 C 0.8450(3) 0.250000 0.9104(7) 0.059(2) Uani 1 2 d S T P . .
F4 F 0.8173(2) 0.2860(3) 0.9140(5) 0.163(3) Uani 1 1 d . . . . .
F3 F 0.82893(15) 0.21398(15) 0.3819(4) 0.0860(13) Uani 1 1 d . . . . .
C40 C 0.8429(3) 0.250000 0.4409(7) 0.0486(18) Uani 1 2 d S T P . .
F1 F 0.89002(14) 0.250000 0.4500(4) 0.0760(19) Uani 1 2 d S T P B .
C54 C 0.5068(2) 0.4643(2) 0.2471(11) 0.091(3) Uani 1 1 d . . . . .
C55 C 0.5340(2) 0.4627(2) 0.3475(11) 0.090(3) Uani 1 1 d . . . . .
H107 H 0.520805 0.474482 0.421909 0.108 Uiso 1 1 calc R U . . .
O2 O 0.76593(17) 0.250000 0.5786(5) 0.0584(15) Uani 1 2 d DS T P . .
O4 O 0.9096(2) 0.2917(2) 0.7817(5) 0.0831(17) Uani 1 1 d . . . . .
S10 S 0.81458(7) 0.23736(8) 0.5934(2) 0.0382(7) Uani 0.5 1 d D . P B -1
N1 N 0.8446(3) 0.2731(3) 0.6752(7) 0.0356(17) Uani 0.5 1 d . . P B -1
O100 O 0.8231(2) 0.1902(2) 0.6183(7) 0.0455(16) Uani 0.5 1 d D . P B -1
C15 C 0.77756(17) 0.45784(18) 0.1579(6) 0.0466(12) Uani 1 1 d . . . . .

loop_
_atom_site_aniso_label
_atom_site_aniso_U_11
_atom_site_aniso_U_22
_atom_site_aniso_U_33
_atom_site_aniso_U_23
_atom_site_aniso_U_13
_atom_site_aniso_U_12
Pt1 0.01337(11) 0.03774(14) 0.02539(12) 0.000 0.00046(8) 0.000
S2 0.0161(7) 0.152(3) 0.0303(10) 0.000 0.0020(6) 0.000
S1 0.0170(5) 0.0359(6) 0.0581(8) -0.0096(5) 0.0033(4) 0.0007(4)
P1 0.0135(6) 0.0432(9) 0.0290(8) 0.000 0.0008(5) 0.000
C100 0.034(2) 0.074(4) 0.041(3) -0.013(3) 0.010(2) 0.013(3)
C56 0.052(4) 0.092(6) 0.138(8) -0.076(6) 0.016(4) -0.002(4)
C58 0.026(3) 0.056(4) 0.262(12) -0.017(6) 0.006(5) 0.019(3)
C1 0.0167(16) 0.043(2) 0.0242(19) -0.0008(18) -0.0001(14) 0.0010(16)
C2 0.0134(17) 0.041(2) 0.0294(19) -0.0031(18) -0.0019(15) -0.0010(16)
C3 0.0199(17) 0.033(2) 0.030(2) 0.0001(18) 0.0022(15) -0.0013(16)
C4 0.0187(19) 0.040(2) 0.035(2) -0.0030(19) -0.0041(15) 0.0010(17)
C50 0.040(3) 0.055(4) 0.108(6) 0.017(4) -0.018(3) 0.011(3)
C5 0.020(2) 0.043(3) 0.045(2) -0.009(2) -0.0017(18) 0.0019(18)
C6 0.017(2) 0.043(3) 0.078(4) -0.021(3) 0.000(2) 0.004(2)
C51 0.019(2) 0.030(2) 0.120(5) -0.018(3) 0.006(3) 0.0051(19)
C52 0.022(2) 0.033(3) 0.118(6) 0.005(3) 0.001(3) 0.0016(19)
C53 0.027(2) 0.029(3) 0.158(7) 0.001(4) -0.003(4) 0.005(2)
C57 0.032(3) 0.040(3) 0.130(6) -0.028(4) 0.024(3) -0.005(2)
C12 0.024(2) 0.037(2) 0.061(3) -0.005(2) -0.002(2) -0.0008(19)
C13 0.024(2) 0.037(2) 0.044(3) -0.004(2) -0.0025(18) -0.0012(18)
C14 0.0197(18) 0.039(2) 0.037(2) -0.0057(19) -0.0018(17) 0.0036(17)
C16 0.045(6) 0.050(6) 0.118(10) -0.002(6) -0.015(6) -0.007(4)
C17 0.023(4) 0.055(5) 0.088(8) 0.011(6) -0.003(4) -0.009(3)
C30 0.060(6) 0.070(7) 0.112(10) 0.055(7) 0.035(6) 0.017(5)
C160 0.051(10) 0.073(12) 0.058(11) 0.013(9) -0.008(8) -0.027(9)
C170 0.078(13) 0.044(8) 0.16(2) -0.014(11) 0.071(14) -0.028(8)
C300 0.078(13) 0.044(8) 0.16(2) -0.014(11) 0.071(14) -0.028(8)
C18 0.018(2) 0.047(4) 0.032(3) 0.000 -0.003(2) 0.000
C19 0.034(2) 0.068(3) 0.031(2) -0.009(2) -0.0025(19) 0.000(2)
C20 0.051(3) 0.097(5) 0.031(3) -0.012(3) -0.012(2) 0.002(3)
C21 0.074(6) 0.113(8) 0.027(4) 0.000 -0.007(4) 0.000
C22 0.0183(18) 0.047(3) 0.041(2) 0.000(2) 0.0068(17) 0.0015(18)
C23 0.022(2) 0.044(3) 0.070(4) 0.001(3) 0.000(2) -0.0008(19)
C24 0.028(2) 0.050(3) 0.105(5) 0.006(3) 0.003(3) 0.008(2)
C25 0.049(3) 0.068(4) 0.095(5) -0.020(4) 0.025(3) 0.007(3)
C26 0.051(3) 0.083(4) 0.057(4) -0.026(3) 0.012(3) 0.004(3)
F5 0.069(3) 0.138(5) 0.026(2) 0.000 -0.016(2) 0.000
C31 0.030(4) 0.109(7) 0.039(4) 0.000 0.002(3) 0.000
F4 0.096(3) 0.294(8) 0.101(4) 0.080(4) 0.063(3) 0.118(4)
F3 0.071(2) 0.096(3) 0.091(3) -0.038(2) 0.026(2) -0.023(2)
C40 0.034(4) 0.078(6) 0.034(4) 0.000 -0.007(3) 0.000
F1 0.026(2) 0.166(6) 0.036(2) 0.000 0.0023(17) 0.000
C54 0.025(3) 0.040(3) 0.209(10) -0.015(5) 0.022(4) 0.005(3)
C55 0.031(3) 0.059(4) 0.180(9) -0.039(5) 0.029(5) 0.000(3)
O2 0.028(2) 0.092(4) 0.055(3) 0.000 -0.001(2) 0.000
O4 0.057(3) 0.106(4) 0.087(4) 0.039(3) 0.030(3) 0.022(3)
S10 0.0230(8) 0.057(2) 0.0348(10) -0.0013(9) 0.0000(7) 0.0024(8)
N1 0.035(4) 0.038(4) 0.034(4) -0.002(3) -0.006(3) 0.007(3)
O100 0.037(4) 0.046(4) 0.053(4) 0.003(3) 0.000(3) -0.008(3)
C15 0.027(2) 0.044(3) 0.068(4) 0.004(3) 0.005(2) -0.001(2)

loop_
_atom_type_symbol
_atom_type_description
_atom_type_scat_dispersion_real
_atom_type_scat_dispersion_imag
_atom_type_scat_source
C C 0.0033 0.0016 'International Tables Vol C Tables 4.2.6.8 and 6.1.1.4'
P P 0.1023 0.0942 'International Tables Vol C Tables 4.2.6.8 and 6.1.1.4'
S S 0.1246 0.1234 'International Tables Vol C Tables 4.2.6.8 and 6.1.1.4'
Pt Pt -1.7033 8.3905 'International Tables Vol C Tables 4.2.6.8 and 6.1.1.4'
F F 0.0171 0.0103 'International Tables Vol C Tables 4.2.6.8 and 6.1.1.4'
N N 0.0061 0.0033 'International Tables Vol C Tables 4.2.6.8 and 6.1.1.4'
O O 0.0106 0.0060 'International Tables Vol C Tables 4.2.6.8 and 6.1.1.4'
H H 0.0000 0.0000 'International Tables Vol C Tables 4.2.6.8 and 6.1.1.4'

loop_
_geom_angle_atom_site_label_1
_geom_angle_atom_site_label_2
_geom_angle_atom_site_label_3
_geom_angle
_geom_angle_site_symmetry_1
_geom_angle_site_symmetry_3
_geom_angle_publ_flag
S1 Pt1 S1 171.47(5) 7_565 . ?
S1 Pt1 P1 85.79(3) 7_565 . ?
S1 Pt1 P1 85.79(3) . . ?
S1 Pt1 C1 111.17(11) 7_565 . ?
S1 Pt1 C1 77.36(11) . . ?
P1 Pt1 C1 161.66(10) . . ?
S1 Pt1 C1 77.36(11) 7_565 7_565 ?
S1 Pt1 C1 111.17(11) . 7_565 ?
P1 Pt1 C1 161.65(10) . 7_565 ?
C1 Pt1 C1 33.8(2) . 7_565 ?
O4 S2 O4 117.5(4) . 7_565 ?
O4 S2 N1 90.9(4) . . ?
O4 S2 N1 135.8(4) 7_565 . ?
O4 S2 C31 104.5(2) . . ?
O4 S2 C31 104.5(2) 7_565 . ?
N1 S2 C31 99.5(4) . . ?
C5 S1 Pt1 121.10(16) . . ?
C18 P1 C22 106.54(19) . 7_565 ?
C18 P1 C22 106.53(19) . . ?
C22 P1 C22 109.2(3) 7_565 . ?
C18 P1 Pt1 110.10(19) . . ?
C22 P1 Pt1 112.08(15) 7_565 . ?
C22 P1 Pt1 112.08(15) . . ?
C26 C100 C22 109.0(5) . . ?
C26 C100 H10A 109.9 . . ?
C22 C100 H10A 109.9 . . ?
C26 C100 H10B 109.9 . . ?
C22 C100 H10B 109.9 . . ?
H10A C100 H10B 108.3 . . ?
C57 C56 H00A 109.5 . . ?
C57 C56 H00B 109.5 . . ?
H00A C56 H00B 109.5 . . ?
C57 C56 H00C 109.5 . . ?
H00A C56 H00C 109.5 . . ?
H00B C56 H00C 109.5 . . ?
C54 C58 H01A 109.5 . . ?
C54 C58 H01B 109.5 . . ?
H01A C58 H01B 109.5 . . ?
C54 C58 H01C 109.5 . . ?
H01A C58 H01C 109.5 . . ?
H01B C58 H01C 109.5 . . ?
C1 C1 C2 119.7(3) 7_565 . ?
C1 C1 Pt1 73.10(10) 7_565 . ?
C2 C1 Pt1 109.2(3) . . ?
C1 C1 H1 120.1 7_565 . ?
C2 C1 H1 120.1 . . ?
Pt1 C1 H1 87.9 . . ?
C3 C2 C1 118.7(4) . . ?
C3 C2 C4 123.5(4) . . ?
C1 C2 C4 117.5(4) . . ?
C2 C3 C3 121.2(3) . 7_565 ?
C2 C3 H3 119.4 . . ?
C3 C3 H3 119.4 7_565 . ?
C14 C4 C5 120.6(4) . . ?
C14 C4 C2 120.9(4) . . ?
C5 C4 C2 118.3(4) . . ?
C52 C50 H50A 109.5 . . ?
C52 C50 H50B 109.5 . . ?
H50A C50 H50B 109.5 . . ?
C52 C50 H50C 109.5 . . ?
H50A C50 H50C 109.5 . . ?
H50B C50 H50C 109.5 . . ?
C6 C5 C4 119.0(5) . . ?
C6 C5 S1 114.6(3) . . ?
C4 C5 S1 126.2(4) . . ?
C5 C6 C12 119.2(4) . . ?
C5 C6 C51 122.8(5) . . ?
C12 C6 C51 117.9(5) . . ?
C52 C51 C57 120.6(5) . . ?
C52 C51 C6 119.7(6) . . ?
C57 C51 C6 119.7(6) . . ?
C51 C52 C53 118.2(7) . . ?
C51 C52 C50 120.9(5) . . ?
C53 C52 C50 120.9(7) . . ?
C54 C53 C52 121.8(8) . . ?
C54 C53 H9 119.1 . . ?
C52 C53 H9 119.1 . . ?
C55 C57 C51 116.8(8) . . ?
C55 C57 C56 122.0(7) . . ?
C51 C57 C56 121.1(5) . . ?
C6 C12 C13 122.3(5) . . ?
C6 C12 H12 118.9 . . ?
C13 C12 H12 118.9 . . ?
C14 C13 C12 117.3(4) . . ?
C14 C13 C15 122.0(4) . . ?
C12 C13 C15 120.7(4) . . ?
C4 C14 C13 121.4(4) . . ?
C4 C14 H14 119.3 . . ?
C13 C14 H14 119.3 . . ?
C15 C16 H16A 109.5 . . ?
C15 C16 H16B 109.5 . . ?
H16A C16 H16B 109.5 . . ?
C15 C16 H16C 109.5 . . ?
H16A C16 H16C 109.5 . . ?
H16B C16 H16C 109.5 . . ?
C15 C17 H17A 109.5 . . ?
C15 C17 H17B 109.5 . . ?
H17A C17 H17B 109.5 . . ?
C15 C17 H17C 109.5 . . ?
H17A C17 H17C 109.5 . . ?
H17B C17 H17C 109.5 . . ?
C15 C30 H30A 109.5 . . ?
C15 C30 H30B 109.5 . . ?
H30A C30 H30B 109.5 . . ?
C15 C30 H30C 109.5 . . ?
H30A C30 H30C 109.5 . . ?
H30B C30 H30C 109.5 . . ?
C15 C160 H16D 109.5 . . ?
C15 C160 H16E 109.5 . . ?
H16D C160 H16E 109.5 . . ?
C15 C160 H16F 109.5 . . ?
H16D C160 H16F 109.5 . . ?
H16E C160 H16F 109.5 . . ?
C15 C170 H17D 109.5 . . ?
C15 C170 H17E 109.5 . . ?
H17D C170 H17E 109.5 . . ?
C15 C170 H17F 109.5 . . ?
H17D C170 H17F 109.5 . . ?
H17E C170 H17F 109.5 . . ?
C15 C300 H30D 109.5 . . ?
C15 C300 H30E 109.5 . . ?
H30D C300 H30E 109.5 . . ?
C15 C300 H30F 109.5 . . ?
H30D C300 H30F 109.5 . . ?
H30E C300 H30F 109.5 . . ?
C19 C18 C19 109.0(6) 7_565 . ?
C19 C18 P1 112.5(3) 7_565 . ?
C19 C18 P1 112.5(3) . . ?
C19 C18 H18 107.5 7_565 . ?
C19 C18 H18 107.5 . . ?
P1 C18 H18 107.5 . . ?
C18 C19 C20 110.3(5) . . ?
C18 C19 H19A 109.6 . . ?
C20 C19 H19A 109.6 . . ?
C18 C19 H19B 109.6 . . ?
C20 C19 H19B 109.6 . . ?
H19A C19 H19B 108.1 . . ?
C21 C20 C19 110.5(6) . . ?
C21 C20 H20A 109.5 . . ?
C19 C20 H20A 109.5 . . ?
C21 C20 H20B 109.5 . . ?
C19 C20 H20B 109.5 . . ?
H20A C20 H20B 108.1 . . ?
C20 C21 C20 113.2(8) 7_565 . ?
C20 C21 H21A 108.9 7_565 . ?
C20 C21 H21A 108.9 . . ?
C20 C21 H21B 108.9 7_565 . ?
C20 C21 H21B 108.9 . . ?
H21A C21 H21B 107.8 . . ?
C100 C22 C23 110.3(4) . . ?
C100 C22 P1 114.6(4) . . ?
C23 C22 P1 115.4(4) . . ?
C100 C22 H22 105.1 . . ?
C23 C22 H22 105.1 . . ?
P1 C22 H22 105.1 . . ?
C22 C23 C24 107.6(4) . . ?
C22 C23 H23A 110.2 . . ?
C24 C23 H23A 110.2 . . ?
C22 C23 H23B 110.2 . . ?
C24 C23 H23B 110.2 . . ?
H23A C23 H23B 108.5 . . ?
C25 C24 C23 112.8(5) . . ?
C25 C24 H24A 109.0 . . ?
C23 C24 H24A 109.0 . . ?
C25 C24 H24B 109.0 . . ?
C23 C24 H24B 109.0 . . ?
H24A C24 H24B 107.8 . . ?
C26 C25 C24 111.1(5) . . ?
C26 C25 H25A 109.4 . . ?
C24 C25 H25A 109.4 . . ?
C26 C25 H25B 109.4 . . ?
C24 C25 H25B 109.4 . . ?
H25A C25 H25B 108.0 . . ?
C25 C26 C100 112.6(5) . . ?
C25 C26 H26A 109.1 . . ?
C100 C26 H26A 109.1 . . ?
C25 C26 H26B 109.1 . . ?
C100 C26 H26B 109.1 . . ?
H26A C26 H26B 107.8 . . ?
F5 C31 F4 107.4(5) . . ?
F5 C31 F4 107.4(5) . 7_565 ?
F4 C31 F4 108.3(9) . 7_565 ?
F5 C31 S2 111.2(5) . . ?
F4 C31 S2 111.2(4) . . ?
F4 C31 S2 111.2(4) 7_565 . ?
F3 C40 F3 109.4(7) . 7_565 ?
F3 C40 F1 109.4(4) . . ?
F3 C40 F1 109.4(4) 7_565 . ?
F3 C40 S10 98.9(4) . . ?
F3 C40 S10 118.6(5) 7_565 . ?
F1 C40 S10 110.4(5) . . ?
C55 C54 C53 118.9(6) . . ?
C55 C54 C58 121.9(9) . . ?
C53 C54 C58 119.2(10) . . ?
C54 C55 C57 123.7(8) . . ?
C54 C55 H107 118.2 . . ?
C57 C55 H107 118.2 . . ?
O2 S10 O100 115.9(3) . . ?
O2 S10 N1 112.5(3) . . ?
O100 S10 N1 116.3(4) . . ?
O2 S10 C40 104.1(3) . . ?
O100 S10 C40 106.9(3) . . ?
N1 S10 C40 98.5(3) . . ?
S10 N1 S2 114.9(5) . . ?
C300 C15 C170 126.7(15) . . ?
C17 C15 C16 108.5(7) . . ?
C300 C15 C13 115.9(10) . . ?
C170 C15 C13 107.4(8) . . ?
C17 C15 C13 114.1(5) . . ?
C16 C15 C13 111.5(7) . . ?
C17 C15 C30 109.0(7) . . ?
C16 C15 C30 106.5(8) . . ?
C13 C15 C30 107.0(6) . . ?
C300 C15 C160 99.2(19) . . ?
C170 C15 C160 97.4(14) . . ?
C13 C15 C160 105.5(7) . . ?

loop_
_geom_bond_atom_site_label_1
_geom_bond_atom_site_label_2
_geom_bond_distance
_geom_bond_site_symmetry_2
_geom_bond_publ_flag
Pt1 S1 2.2958(12) 7_565 ?
Pt1 S1 2.2959(12) . ?
Pt1 P1 2.3201(15) . ?
Pt1 C1 2.417(4) . ?
Pt1 C1 2.418(4) 7_565 ?
S2 O4 1.428(6) . ?
S2 O4 1.428(6) 7_565 ?
S2 N1 1.648(8) . ?
S2 C31 1.808(8) . ?
S1 C5 1.755(5) . ?
P1 C18 1.841(6) . ?
P1 C22 1.856(5) 7_565 ?
P1 C22 1.856(5) . ?
C100 C26 1.518(8) . ?
C100 C22 1.529(7) . ?
C100 H10A 0.9900 . ?
C100 H10B 0.9900 . ?
C56 C57 1.505(12) . ?
C56 H00A 0.9800 . ?
C56 H00B 0.9800 . ?
C56 H00C 0.9800 . ?
C58 C54 1.516(9) . ?
C58 H01A 0.9800 . ?
C58 H01B 0.9800 . ?
C58 H01C 0.9800 . ?
C1 C1 1.406(9) 7_565 ?
C1 C2 1.421(6) . ?
C1 H1 0.9500 . ?
C2 C3 1.369(6) . ?
C2 C4 1.462(6) . ?
C3 C3 1.395(8) 7_565 ?
C3 H3 0.9500 . ?
C4 C14 1.388(6) . ?
C4 C5 1.400(6) . ?
C50 C52 1.495(11) . ?
C50 H50A 0.9800 . ?
C50 H50B 0.9800 . ?
C50 H50C 0.9800 . ?
C5 C6 1.396(7) . ?
C6 C12 1.396(7) . ?
C6 C51 1.506(7) . ?
C51 C52 1.392(10) . ?
C51 C57 1.414(10) . ?
C52 C53 1.399(7) . ?
C53 C54 1.384(13) . ?
C53 H9 0.9500 . ?
C57 C55 1.410(8) . ?
C12 C13 1.400(6) . ?
C12 H12 0.9500 . ?
C13 C14 1.390(7) . ?
C13 C15 1.538(7) . ?
C14 H14 0.9500 . ?
C16 C15 1.533(15) . ?
C16 H16A 0.9800 . ?
C16 H16B 0.9800 . ?
C16 H16C 0.9800 . ?
C17 C15 1.494(10) . ?
C17 H17A 0.9800 . ?
C17 H17B 0.9800 . ?
C17 H17C 0.9800 . ?
C30 C15 1.559(13) . ?
C30 H30A 0.9800 . ?
C30 H30B 0.9800 . ?
C30 H30C 0.9800 . ?
C160 C15 1.635(18) . ?
C160 H16D 0.9800 . ?
C160 H16E 0.9800 . ?
C160 H16F 0.9800 . ?
C170 C15 1.49(2) . ?
C170 H17D 0.9800 . ?
C170 H17E 0.9800 . ?
C170 H17F 0.9800 . ?
C300 C15 1.36(2) . ?
C300 H30D 0.9800 . ?
C300 H30E 0.9800 . ?
C300 H30F 0.9800 . ?
C18 C19 1.530(6) 7_565 ?
C18 C19 1.530(6) . ?
C18 H18 1.0000 . ?
C19 C20 1.536(7) . ?
C19 H19A 0.9900 . ?
C19 H19B 0.9900 . ?
C20 C21 1.484(8) . ?
C20 H20A 0.9900 . ?
C20 H20B 0.9900 . ?
C21 H21A 0.9900 . ?
C21 H21B 0.9900 . ?
C22 C23 1.534(6) . ?
C22 H22 1.0000 . ?
C23 C24 1.546(8) . ?
C23 H23A 0.9900 . ?
C23 H23B 0.9900 . ?
C24 C25 1.506(10) . ?
C24 H24A 0.9900 . ?
C24 H24B 0.9900 . ?
C25 C26 1.502(9) . ?
C25 H25A 0.9900 . ?
C25 H25B 0.9900 . ?
C26 H26A 0.9900 . ?
C26 H26B 0.9900 . ?
F5 C31 1.289(9) . ?
C31 F4 1.300(7) . ?
C31 F4 1.300(7) 7_565 ?
F3 C40 1.293(5) . ?
C40 F1 1.299(8) . ?
C40 S10 1.866(8) . ?
C54 C55 1.322(14) . ?
C55 H107 0.9500 . ?
O2 S10 1.396(5) . ?
S10 O100 1.427(7) . ?
S10 N1 1.601(8) . ?

loop_
_geom_torsion_atom_site_label_1
_geom_torsion_atom_site_label_2
_geom_torsion_atom_site_label_3
_geom_torsion_atom_site_label_4
_geom_torsion
_geom_torsion_site_symmetry_1
_geom_torsion_site_symmetry_2
_geom_torsion_site_symmetry_3
_geom_torsion_site_symmetry_4
_geom_torsion_publ_flag
C1 C1 C2 C3 -6.4(5) 7_565 . . . ?
Pt1 C1 C2 C3 -87.4(4) . . . . ?
C1 C1 C2 C4 167.8(3) 7_565 . . . ?
Pt1 C1 C2 C4 86.8(4) . . . . ?
C1 C2 C3 C3 6.5(5) . . . 7_565 ?
C4 C2 C3 C3 -167.3(3) . . . 7_565 ?
C3 C2 C4 C14 -48.0(6) . . . . ?
C1 C2 C4 C14 138.1(4) . . . . ?
C3 C2 C4 C5 128.0(5) . . . . ?
C1 C2 C4 C5 -45.9(6) . . . . ?
C14 C4 C5 C6 2.2(7) . . . . ?
C2 C4 C5 C6 -173.7(5) . . . . ?
C14 C4 C5 S1 176.2(4) . . . . ?
C2 C4 C5 S1 0.2(7) . . . . ?
Pt1 S1 C5 C6 169.9(3) . . . . ?
Pt1 S1 C5 C4 -4.3(5) . . . . ?
C4 C5 C6 C12 -3.6(8) . . . . ?
S1 C5 C6 C12 -178.2(4) . . . . ?
C4 C5 C6 C51 173.7(5) . . . . ?
S1 C5 C6 C51 -0.9(8) . . . . ?
C5 C6 C51 C52 -90.8(8) . . . . ?
C12 C6 C51 C52 86.6(6) . . . . ?
C5 C6 C51 C57 92.0(7) . . . . ?
C12 C6 C51 C57 -90.6(7) . . . . ?
C57 C51 C52 C53 -1.2(8) . . . . ?
C6 C51 C52 C53 -178.3(5) . . . . ?
C57 C51 C52 C50 177.2(5) . . . . ?
C6 C51 C52 C50 0.1(8) . . . . ?
C51 C52 C53 C54 0.3(8) . . . . ?
C50 C52 C53 C54 -178.1(6) . . . . ?
C52 C51 C57 C55 1.2(9) . . . . ?
C6 C51 C57 C55 178.3(6) . . . . ?
C52 C51 C57 C56 179.7(6) . . . . ?
C6 C51 C57 C56 -3.2(9) . . . . ?
C5 C6 C12 C13 1.9(8) . . . . ?
C51 C6 C12 C13 -175.6(5) . . . . ?
C6 C12 C13 C14 1.2(8) . . . . ?
C6 C12 C13 C15 -179.2(5) . . . . ?
C5 C4 C14 C13 1.0(7) . . . . ?
C2 C4 C14 C13 176.8(4) . . . . ?
C12 C13 C14 C4 -2.7(7) . . . . ?
C15 C13 C14 C4 177.8(5) . . . . ?
C22 P1 C18 C19 176.5(3) 7_565 . . 7_565 ?
C22 P1 C18 C19 60.0(4) . . . 7_565 ?
Pt1 P1 C18 C19 -61.8(3) . . . 7_565 ?
C22 P1 C18 C19 -60.0(4) 7_565 . . . ?
C22 P1 C18 C19 -176.5(3) . . . . ?
Pt1 P1 C18 C19 61.8(3) . . . . ?
C19 C18 C19 C20 -58.3(6) 7_565 . . . ?
P1 C18 C19 C20 176.1(4) . . . . ?
C18 C19 C20 C21 56.8(7) . . . . ?
C19 C20 C21 C20 -55.9(9) . . . 7_565 ?
C26 C100 C22 C23 -60.7(6) . . . . ?
C26 C100 C22 P1 167.1(4) . . . . ?
C18 P1 C22 C100 179.3(4) . . . . ?
C22 P1 C22 C100 64.6(5) 7_565 . . . ?
Pt1 P1 C22 C100 -60.2(4) . . . . ?
C18 P1 C22 C23 49.6(4) . . . . ?
C22 P1 C22 C23 -65.1(5) 7_565 . . . ?
Pt1 P1 C22 C23 170.0(3) . . . . ?
C100 C22 C23 C24 59.8(6) . . . . ?
P1 C22 C23 C24 -168.4(4) . . . . ?
C22 C23 C24 C25 -56.7(6) . . . . ?
C23 C24 C25 C26 54.0(7) . . . . ?
C24 C25 C26 C100 -53.9(8) . . . . ?
C22 C100 C26 C25 57.2(7) . . . . ?
O4 S2 C31 F5 -62.0(2) . . . . ?
O4 S2 C31 F5 62.0(2) 7_565 . . . ?
N1 S2 C31 F5 -155.4(3) . . . . ?
O4 S2 C31 F4 57.6(6) . . . . ?
O4 S2 C31 F4 -178.4(6) 7_565 . . . ?
N1 S2 C31 F4 -35.8(6) . . . . ?
O4 S2 C31 F4 178.4(6) . . . 7_565 ?
O4 S2 C31 F4 -57.6(6) 7_565 . . 7_565 ?
N1 S2 C31 F4 85.0(6) . . . 7_565 ?
C52 C53 C54 C55 0.6(10) . . . . ?
C52 C53 C54 C58 177.9(6) . . . . ?
C53 C54 C55 C57 -0.6(11) . . . . ?
C58 C54 C55 C57 -177.9(7) . . . . ?
C51 C57 C55 C54 -0.3(10) . . . . ?
C56 C57 C55 C54 -178.7(8) . . . . ?
F3 C40 S10 O2 -80.3(4) . . . . ?
F3 C40 S10 O2 37.7(5) 7_565 . . . ?
F1 C40 S10 O2 165.05(15) . . . . ?
F3 C40 S10 O100 42.9(5) . . . . ?
F3 C40 S10 O100 160.8(5) 7_565 . . . ?
F1 C40 S10 O100 -71.8(3) . . . . ?
F3 C40 S10 N1 163.8(5) . . . . ?
F3 C40 S10 N1 -78.2(6) 7_565 . . . ?
F1 C40 S10 N1 49.1(3) . . . . ?
O2 S10 N1 S2 139.1(4) . . . . ?
O100 S10 N1 S2 2.0(7) . . . . ?
C40 S10 N1 S2 -111.7(5) . . . . ?
O4 S2 N1 S10 159.6(5) . . . . ?
O4 S2 N1 S10 26.9(8) 7_565 . . . ?
C31 S2 N1 S10 -95.6(5) . . . . ?
C14 C13 C15 C300 -170(2) . . . . ?
C12 C13 C15 C300 11(2) . . . . ?
C14 C13 C15 C170 42.0(15) . . . . ?
C12 C13 C15 C170 -137.5(14) . . . . ?
C14 C13 C15 C17 0.1(9) . . . . ?
C12 C13 C15 C17 -179.4(7) . . . . ?
C14 C13 C15 C16 -123.3(7) . . . . ?
C12 C13 C15 C16 57.2(8) . . . . ?
C14 C13 C15 C30 120.7(6) . . . . ?
C12 C13 C15 C30 -58.8(7) . . . . ?
C14 C13 C15 C160 -61.2(10) . . . . ?
C12 C13 C15 C160 119.3(9) . . . . ?
